data_4317287
loop_
_publ_author_name
'Jie Hong'
'Matthew P. Shores'
'C. Michael Elliott'

_publ_section_title
;
 Establishment of Structure-Conductivity Relationship for
 Tris(2,2'-bipyridine) Ruthenium Ionic C60 Salts
;
_journal_name_full 'Inorganic Chemistry'
_journal_page_first 11378
_journal_page_last 11385
_journal_paper_doi 10.1021/ic1013126
_journal_volume 49
_journal_year 2010
_chemical_formula_moiety '2(C30H24N6Ru), C60, 6(C3H7NO), 2(C6H6)'
_chemical_formula_sum 'C150 H102 N18 O6 Ru2'
_chemical_formula_weight 2454.64
_chemical_name_systematic
; 
 ? 
;
_space_group_IT_number 167
_symmetry_cell_setting trigonal
_symmetry_space_group_name_Hall '-R 3 2"c'
_symmetry_space_group_name_H-M 'R -3 c :H'
_atom_sites_solution_hydrogens geom
_atom_sites_solution_primary direct
_atom_sites_solution_secondary difmap
_audit_creation_method 'Bruker SHELXTL'
_cell_angle_alpha 90.00
_cell_angle_beta 90.00
_cell_angle_gamma 120.00
_cell_formula_units_Z 6
_cell_length_a 13.9063(2)
_cell_length_b 13.9063(2)
_cell_length_c 99.067(3)
_cell_measurement_reflns_used 9968
_cell_measurement_temperature 120(2)
_cell_measurement_theta_max 30.54
_cell_measurement_theta_min 2.36
_cell_volume 16591.4(6)
_computing_cell_refinement 'APEX2 (Bruker, 2009)'
_computing_data_collection 'APEX2 (Bruker, 2009)'
_computing_data_reduction 'APEX2 (Bruker, 2009)'
_computing_molecular_graphics 'APEX2 (Bruker, 2009)'
_computing_publication_material 'APEX2 (Bruker, 2009)'
_computing_structure_refinement 'XL (Sheldrick, 2008)'
_computing_structure_solution 'XS (Sheldrick, 2008)'
_diffrn_ambient_temperature 120(2)
_diffrn_measured_fraction_theta_full 0.999
_diffrn_measured_fraction_theta_max 0.999
_diffrn_radiation_monochromator graphite
_diffrn_radiation_source 'fine-focus sealed tube'
_diffrn_radiation_type MoK\a
_diffrn_radiation_wavelength 0.71073
_diffrn_reflns_av_R_equivalents 0.0628
_diffrn_reflns_av_sigmaI/netI 0.0355
_diffrn_reflns_limit_h_max 16
_diffrn_reflns_limit_h_min -18
_diffrn_reflns_limit_k_max 18
_diffrn_reflns_limit_k_min -13
_diffrn_reflns_limit_l_max 128
_diffrn_reflns_limit_l_min -132
_diffrn_reflns_number 49889
_diffrn_reflns_theta_full 28.28
_diffrn_reflns_theta_max 28.28
_diffrn_reflns_theta_min 1.88
_exptl_absorpt_coefficient_mu 0.348
_exptl_absorpt_correction_T_max 0.7461
_exptl_absorpt_correction_T_min 0.6566
_exptl_absorpt_correction_type multi-scan
_exptl_absorpt_process_details 'Sheldrick, G. M. (2008) SADABS. University of G\"ottingen, Germany.'
_exptl_crystal_colour red
_exptl_crystal_density_diffrn 1.474
_exptl_crystal_density_meas ?
_exptl_crystal_density_method 'not measured'
_exptl_crystal_description block
_exptl_crystal_F_000 7584
_exptl_crystal_size_max 0.278
_exptl_crystal_size_mid 0.256
_exptl_crystal_size_min 0.249
_platon_squeeze_details
;
;
_refine_diff_density_max 2.735
_refine_diff_density_min -0.399
_refine_diff_density_rms 0.099
_refine_ls_extinction_method none
_refine_ls_goodness_of_fit_ref 1.092
_refine_ls_hydrogen_treatment constr
_refine_ls_matrix_type full
_refine_ls_number_parameters 267
_refine_ls_number_reflns 4592
_refine_ls_number_restraints 0
_refine_ls_restrained_S_all 1.092
_refine_ls_R_factor_all 0.1082
_refine_ls_R_factor_gt 0.0812
_refine_ls_shift/su_max 0.000
_refine_ls_shift/su_mean 0.000
_refine_ls_structure_factor_coef Fsqd
_refine_ls_weighting_details 'calc w=1/[\s^2^(Fo^2^)+(0.0891P)^2^+136.9846P] where P=(Fo^2^+2Fc^2^)/3'
_refine_ls_weighting_scheme calc
_refine_ls_wR_factor_gt 0.2056
_refine_ls_wR_factor_ref 0.2200
_reflns_number_gt 3298
_reflns_number_total 4592
_reflns_threshold_expression >2sigma(I)
_cod_data_source_file ic1013126_si_002.cif
_cod_data_source_block april-test
_cod_depositor_comments
;
The following automatic conversions were performed:

'_symmetry_cell_setting' value 'Trigonal' changed to 'trigonal'
according to the built-in table from CIF Core dictionary named
'cif_core.dic' version 2.4.1 from 2010-06-29.

Automatic conversion script
Id: cif_fix_values 1646 2011-03-28 12:23:43Z adriana 

The following automatic conversions were performed:

'_exptl_crystal_density_meas' value 'not measured' was changed to '?'
- the value is perceived as not measured.

Automatic conversion script
Id: cif_fix_values 3008 2015-01-20 13:52:24Z robertas 
;
_cod_original_cell_volume 16591.3(6)
_cod_original_sg_symbol_H-M 'R -3 c'
_cod_database_code 4317287

loop_
_symmetry_equiv_pos_as_xyz
'x, y, z'
'-y, x-y, z'
'-x+y, -x, z'
'-y, -x, z+1/2'
'-x+y, y, z+1/2'
'x, x-y, z+1/2'
'x+2/3, y+1/3, z+1/3'
'-y+2/3, x-y+1/3, z+1/3'
'-x+y+2/3, -x+1/3, z+1/3'
'-y+2/3, -x+1/3, z+5/6'
'-x+y+2/3, y+1/3, z+5/6'
'x+2/3, x-y+1/3, z+5/6'
'x+1/3, y+2/3, z+2/3'
'-y+1/3, x-y+2/3, z+2/3'
'-x+y+1/3, -x+2/3, z+2/3'
'-y+1/3, -x+2/3, z+7/6'
'-x+y+1/3, y+2/3, z+7/6'
'x+1/3, x-y+2/3, z+7/6'
'-x, -y, -z'
'y, -x+y, -z'
'x-y, x, -z'
'y, x, -z-1/2'
'x-y, -y, -z-1/2'
'-x, -x+y, -z-1/2'
'-x+2/3, -y+1/3, -z+1/3'
'y+2/3, -x+y+1/3, -z+1/3'
'x-y+2/3, x+1/3, -z+1/3'
'y+2/3, x+1/3, -z-1/6'
'x-y+2/3, -y+1/3, -z-1/6'
'-x+2/3, -x+y+1/3, -z-1/6'
'-x+1/3, -y+2/3, -z+2/3'
'y+1/3, -x+y+2/3, -z+2/3'
'x-y+1/3, x+2/3, -z+2/3'
'y+1/3, x+2/3, -z+1/6'
'x-y+1/3, -y+2/3, -z+1/6'
'-x+1/3, -x+y+2/3, -z+1/6'

loop_
_atom_site_label
_atom_site_type_symbol
_atom_site_fract_x
_atom_site_fract_y
_atom_site_fract_z
_atom_site_U_iso_or_equiv
_atom_site_adp_type
_atom_site_occupancy
_atom_site_symmetry_multiplicity
_atom_site_calc_flag
_atom_site_refinement_flags
_atom_site_disorder_assembly
_atom_site_disorder_group
Ru1 Ru 0.6667 0.3333 -0.077226(5) 0.0408(2) Uani 1 3 d S . .
N1 N 0.6917(4) 0.4697(3) -0.06639(3) 0.0450(9) Uani 1 1 d . . .
N2 N 0.5682(3) 0.3799(3) -0.08762(3) 0.0375(8) Uani 1 1 d . . .
N3 N 0.2274(4) 0.7838(4) -0.13867(7) 0.0724(16) Uani 1 1 d . . .
C1 C 0.7622(5) 0.5166(6) -0.05575(5) 0.0629(15) Uani 1 1 d . . .
H1 H 0.8065 0.4873 -0.0531 0.075 Uiso 1 1 calc R . .
C2 C 0.7698(5) 0.6045(6) -0.04892(5) 0.0658(17) Uani 1 1 d . . .
H2 H 0.8187 0.6341 -0.0417 0.079 Uiso 1 1 calc R . .
C3 C 0.7074(5) 0.6495(5) -0.05246(5) 0.0609(15) Uani 1 1 d . . .
H3 H 0.7120 0.7091 -0.0477 0.073 Uiso 1 1 calc R . .
C4 C 0.6366(5) 0.6058(4) -0.06334(5) 0.0539(13) Uani 1 1 d . . .
H4 H 0.5945 0.6371 -0.0661 0.065 Uiso 1 1 calc R . .
C5 C 0.6287(4) 0.5143(4) -0.07007(4) 0.0429(11) Uani 1 1 d . . .
C6 C 0.5583(4) 0.4633(4) -0.08186(4) 0.0383(10) Uani 1 1 d . . .
C7 C 0.4854(4) 0.4959(4) -0.08700(5) 0.0453(11) Uani 1 1 d . . .
H7 H 0.4754 0.5492 -0.0826 0.054 Uiso 1 1 calc R . .
C8 C 0.4281(4) 0.4475(4) -0.09887(5) 0.0474(11) Uani 1 1 d . . .
H8 H 0.3800 0.4686 -0.1026 0.057 Uiso 1 1 calc R . .
C9 C 0.4438(4) 0.3684(5) -0.10495(5) 0.0481(12) Uani 1 1 d . . .
H9 H 0.4087 0.3372 -0.1131 0.058 Uiso 1 1 calc R . .
C10 C 0.5111(4) 0.3350(4) -0.09904(4) 0.0447(11) Uani 1 1 d . . .
H10 H 0.5176 0.2783 -0.1031 0.054 Uiso 1 1 calc R . .
C11 C 0.5720(9) 0.2204(8) -0.19896(7) 0.092(2) Uani 1 1 d . . .
C12 C 0.6646(8) 0.2314(5) -0.19945(5) 0.071(2) Uani 1 1 d . . .
C13 C 0.7000(4) 0.1701(5) -0.19148(6) 0.0583(15) Uani 1 1 d . . .
C14 C 0.6208(4) 0.0854(4) -0.18245(5) 0.0453(11) Uani 1 1 d . . .
C15 C 0.5102(4) 0.0738(4) -0.18294(5) 0.0495(13) Uani 1 1 d . . .
C16 C 0.4926(5) 0.1443(5) -0.19160(6) 0.0608(15) Uani 1 1 d . . .
C17 C 0.4248(6) 0.1892(5) -0.18668(8) 0.078(2) Uani 1 1 d . . .
C18 C 0.3797(4) 0.1669(5) -0.17348(7) 0.0643(17) Uani 1 1 d . . .
C19 C 0.4023(4) 0.0919(5) -0.16448(8) 0.0719(19) Uani 1 1 d . . .
C20 C 0.4636(5) 0.0504(4) -0.16943(7) 0.0684(18) Uani 1 1 d . . .
C21 C 0.1291(5) 0.7534(5) -0.13324(10) 0.079(2) Uani 1 1 d . . .
H21 H 0.0695 0.7245 -0.1392 0.095 Uiso 1 1 calc R . .
C22 C 0.2338(8) 0.7788(8) -0.15310(10) 0.124(4) Uani 1 1 d . . .
H22C H 0.3010 0.8420 -0.1562 0.185 Uiso 1 1 calc R . .
H22B H 0.1710 0.7790 -0.1571 0.185 Uiso 1 1 calc R . .
H22A H 0.2336 0.7120 -0.1556 0.185 Uiso 1 1 calc R . .
C23 C 0.3246(6) 0.8200(6) -0.13128(10) 0.108(3) Uani 1 1 d . . .
H23C H 0.3783 0.8940 -0.1340 0.162 Uiso 1 1 calc R . .
H23B H 0.3537 0.7713 -0.1329 0.162 Uiso 1 1 calc R . .
H23A H 0.3089 0.8198 -0.1218 0.162 Uiso 1 1 calc R . .
C24 C 0.7682(5) 0.3419(6) -0.01934(8) 0.079(2) Uani 1 1 d . . .
H24 H 0.8380 0.3483 -0.0196 0.095 Uiso 1 1 calc R . .
C25 C 0.7581(6) 0.4347(6) -0.01917(8) 0.084(2) Uani 1 1 d . . .
H25 H 0.8216 0.5046 -0.0189 0.101 Uiso 1 1 calc R . .
O1 O 0.1083(5) 0.7580(5) -0.12230(7) 0.111(2) Uani 1 1 d . . .

loop_
_atom_site_aniso_label
_atom_site_aniso_U_11
_atom_site_aniso_U_22
_atom_site_aniso_U_33
_atom_site_aniso_U_23
_atom_site_aniso_U_13
_atom_site_aniso_U_12
Ru1 0.0535(3) 0.0535(3) 0.0155(3) 0.000 0.000 0.02674(14)
N1 0.054(2) 0.056(2) 0.0203(16) -0.0077(16) -0.0052(16) 0.024(2)
N2 0.0399(19) 0.047(2) 0.0207(15) -0.0038(14) 0.0001(13) 0.0178(17)
N3 0.051(3) 0.043(3) 0.116(5) 0.026(3) 0.021(3) 0.017(2)
C1 0.058(3) 0.089(4) 0.034(2) -0.022(3) -0.016(2) 0.032(3)
C2 0.061(3) 0.085(4) 0.037(3) -0.029(3) -0.013(2) 0.026(3)
C3 0.064(3) 0.055(3) 0.048(3) -0.018(2) -0.001(3) 0.018(3)
C4 0.065(3) 0.040(3) 0.042(3) -0.012(2) -0.004(2) 0.015(2)
C5 0.048(3) 0.045(2) 0.0235(19) -0.0018(17) 0.0028(18) 0.014(2)
C6 0.039(2) 0.038(2) 0.0265(18) 0.0021(16) 0.0075(17) 0.0107(19)
C7 0.043(3) 0.045(3) 0.040(2) 0.000(2) 0.009(2) 0.016(2)
C8 0.038(2) 0.058(3) 0.043(2) 0.000(2) 0.002(2) 0.021(2)
C9 0.039(2) 0.067(3) 0.036(2) -0.013(2) -0.0063(19) 0.025(2)
C10 0.051(3) 0.057(3) 0.027(2) -0.0117(19) -0.0048(19) 0.028(2)
C11 0.120(7) 0.103(7) 0.043(4) -0.036(4) -0.021(4) 0.050(6)
C12 0.135(7) 0.053(3) 0.024(2) -0.006(2) 0.015(3) 0.047(4)
C13 0.049(3) 0.065(3) 0.058(3) -0.039(3) 0.004(2) 0.027(3)
C14 0.060(3) 0.036(2) 0.047(3) -0.019(2) -0.010(2) 0.028(2)
C15 0.053(3) 0.029(2) 0.047(3) -0.0180(19) 0.002(2) 0.006(2)
C16 0.071(4) 0.052(3) 0.056(3) -0.033(3) -0.036(3) 0.028(3)
C17 0.067(4) 0.057(4) 0.104(5) -0.031(3) -0.059(4) 0.027(3)
C18 0.025(2) 0.062(4) 0.081(4) 0.011(3) -0.017(2) 0.002(2)
C19 0.037(3) 0.036(3) 0.116(5) -0.013(3) 0.019(3) -0.001(2)
C20 0.046(3) 0.024(2) 0.112(5) -0.011(3) 0.013(3) 0.000(2)
C21 0.050(4) 0.053(4) 0.117(6) 0.023(4) 0.005(4) 0.013(3)
C22 0.110(7) 0.096(6) 0.126(8) 0.065(6) 0.021(6) 0.022(6)
C23 0.062(4) 0.067(5) 0.185(9) -0.042(5) -0.028(5) 0.025(4)
C24 0.045(3) 0.068(4) 0.128(6) -0.035(4) -0.019(4) 0.031(3)
C25 0.055(4) 0.050(4) 0.131(6) -0.018(4) 0.011(4) 0.014(3)
O1 0.116(5) 0.070(3) 0.130(5) 0.032(3) 0.054(4) 0.033(3)

loop_
_atom_type_symbol
_atom_type_description
_atom_type_scat_dispersion_real
_atom_type_scat_dispersion_imag
_atom_type_scat_source
C C 0.0033 0.0016 'International Tables Vol C Tables 4.2.6.8 and 6.1.1.4'
H H 0.0000 0.0000 'International Tables Vol C Tables 4.2.6.8 and 6.1.1.4'
N N 0.0061 0.0033 'International Tables Vol C Tables 4.2.6.8 and 6.1.1.4'
Ru Ru -1.2594 0.8363 'International Tables Vol C Tables 4.2.6.8 and 6.1.1.4'
O O 0.0106 0.0060 'International Tables Vol C Tables 4.2.6.8 and 6.1.1.4'

loop_
_geom_angle_atom_site_label_1
_geom_angle_atom_site_label_2
_geom_angle_atom_site_label_3
_geom_angle
_geom_angle_site_symmetry_1
_geom_angle_site_symmetry_3
_geom_angle_publ_flag
N1 Ru1 N1 95.10(14) 3_665 2_655 ?
N1 Ru1 N1 95.10(14) 3_665 . ?
N1 Ru1 N1 95.10(14) 2_655 . ?
N1 Ru1 N2 89.43(15) 3_665 2_655 ?
N1 Ru1 N2 78.66(15) 2_655 2_655 ?
N1 Ru1 N2 172.62(15) . 2_655 ?
N1 Ru1 N2 78.66(15) 3_665 3_665 ?
N1 Ru1 N2 172.62(15) 2_655 3_665 ?
N1 Ru1 N2 89.43(15) . 3_665 ?
N2 Ru1 N2 97.19(12) 2_655 3_665 ?
N1 Ru1 N2 172.62(15) 3_665 . ?
N1 Ru1 N2 89.43(15) 2_655 . ?
N1 Ru1 N2 78.66(15) . . ?
N2 Ru1 N2 97.19(12) 2_655 . ?
N2 Ru1 N2 97.19(12) 3_665 . ?
C5 N1 C1 117.7(5) . . ?
C5 N1 Ru1 115.7(3) . . ?
C1 N1 Ru1 126.6(4) . . ?
C10 N2 C6 117.5(4) . . ?
C10 N2 Ru1 127.3(3) . . ?
C6 N2 Ru1 115.2(3) . . ?
C21 N3 C23 124.2(7) . . ?
C21 N3 C22 117.8(7) . . ?
C23 N3 C22 118.0(7) . . ?
C2 C1 N1 122.1(6) . . ?
C3 C2 C1 120.8(5) . . ?
C2 C3 C4 118.9(5) . . ?
C3 C4 C5 119.4(6) . . ?
N1 C5 C4 121.2(4) . . ?
N1 C5 C6 115.0(4) . . ?
C4 C5 C6 123.7(5) . . ?
N2 C6 C7 121.6(4) . . ?
N2 C6 C5 114.9(4) . . ?
C7 C6 C5 123.5(4) . . ?
C8 C7 C6 118.9(5) . . ?
C9 C8 C7 118.7(5) . . ?
C8 C9 C10 119.8(4) . . ?
N2 C10 C9 123.2(4) . . ?
C12 C11 C16 122.4(9) . . ?
C12 C11 C12 115.9(9) . 3_665 ?
C16 C11 C12 112.1(9) . 3_665 ?
C11 C12 C13 124.4(7) . . ?
C11 C12 C11 123.8(9) . 2_655 ?
C13 C12 C11 98.2(8) . 2_655 ?
C12 C13 C17 113.0(7) . 2_655 ?
C12 C13 C14 118.7(5) . . ?
C17 C13 C14 117.0(6) 2_655 . ?
C19 C14 C13 124.9(5) 33_544 . ?
C19 C14 C15 108.6(5) 33_544 . ?
C13 C14 C15 113.5(5) . . ?
C16 C15 C20 120.2(5) . . ?
C16 C15 C14 118.6(5) . . ?
C20 C15 C14 108.7(5) . . ?
C11 C16 C15 122.2(7) . . ?
C11 C16 C17 107.9(7) . . ?
C15 C16 C17 118.0(6) . . ?
C18 C17 C13 117.0(6) . 3_665 ?
C18 C17 C16 121.9(6) . . ?
C13 C17 C16 108.8(7) 3_665 . ?
C17 C18 C20 124.7(5) . 32_554 ?
C17 C18 C19 118.2(6) . . ?
C20 C18 C19 103.9(5) 32_554 . ?
C20 C19 C14 119.7(7) . 32_554 ?
C20 C19 C18 118.4(6) . . ?
C14 C19 C18 109.9(5) 32_554 . ?
C19 C20 C15 123.4(7) . . ?
C19 C20 C18 116.4(6) . 33_544 ?
C15 C20 C18 108.9(5) . 33_544 ?
O1 C21 N3 128.5(8) . . ?
C25 C24 C25 119.3(7) 3_665 . ?
C24 C25 C24 120.7(7) 2_655 . ?

loop_
_geom_bond_atom_site_label_1
_geom_bond_atom_site_label_2
_geom_bond_distance
_geom_bond_site_symmetry_2
_geom_bond_publ_flag
Ru1 N1 2.051(4) 3_665 ?
Ru1 N1 2.051(4) 2_655 ?
Ru1 N1 2.051(4) . ?
Ru1 N2 2.060(4) 2_655 ?
Ru1 N2 2.060(4) 3_665 ?
Ru1 N2 2.060(4) . ?
N1 C5 1.353(7) . ?
N1 C1 1.363(6) . ?
N2 C10 1.343(5) . ?
N2 C6 1.359(6) . ?
N3 C21 1.326(9) . ?
N3 C23 1.392(9) . ?
N3 C22 1.436(11) . ?
C1 C2 1.355(9) . ?
C2 C3 1.346(9) . ?
C3 C4 1.379(7) . ?
C4 C5 1.391(7) . ?
C5 C6 1.461(6) . ?
C6 C7 1.397(7) . ?
C7 C8 1.391(6) . ?
C8 C9 1.364(7) . ?
C9 C10 1.368(7) . ?
C11 C12 1.220(11) . ?
C11 C16 1.305(11) . ?
C11 C12 1.637(10) 3_665 ?
C12 C13 1.418(10) . ?
C12 C11 1.637(10) 2_655 ?
C13 C17 1.423(9) 2_655 ?
C13 C14 1.450(8) . ?
C14 C19 1.428(8) 33_544 ?
C14 C15 1.466(8) . ?
C15 C16 1.413(8) . ?
C15 C20 1.451(8) . ?
C16 C17 1.451(9) . ?
C17 C18 1.416(10) . ?
C17 C13 1.423(9) 3_665 ?
C18 C20 1.512(10) 32_554 ?
C18 C19 1.519(9) . ?
C19 C20 1.339(8) . ?
C19 C14 1.428(8) 32_554 ?
C20 C18 1.512(10) 33_544 ?
C21 O1 1.131(9) . ?
C24 C25 1.336(9) 3_665 ?
C24 C25 1.366(9) . ?
C25 C24 1.336(9) 2_655 ?

loop_
_platon_squeeze_void_nr
_platon_squeeze_void_average_x
_platon_squeeze_void_average_y
_platon_squeeze_void_average_z
_platon_squeeze_void_volume
_platon_squeeze_void_count_electrons
1 0.000 0.000 0.000 23.5 1.7
2 0.000 0.000 0.250 97.2 28.8
3 0.000 0.000 0.500 23.5 1.7
4 0.000 0.000 0.750 97.2 28.7
5 0.333 0.667 0.417 94.5 28.6
6 0.333 0.667 0.917 94.5 28.6
7 0.333 0.667 0.167 24.4 1.7
8 0.333 0.667 0.667 24.4 1.7
9 0.667 0.333 0.083 94.5 28.6
10 0.667 0.333 0.583 94.5 28.6
11 0.667 0.333 0.333 24.5 1.7
12 0.667 0.333 0.833 24.5 1.7
